data_4342833
loop_
_publ_author_name
'Miller, Reece G.'
'Brooker, Sally'

_publ_section_title
;
 Spin Crossover, Reversible Redox, and Supramolecular Interactions in 3d
 Complexes of 4-(4-Pyridyl)-2,5-dipyrazyl-pyridine.
;
_journal_issue 11
_journal_name_full 'Inorganic chemistry'
_journal_page_first 5398
_journal_page_last 5409
_journal_paper_doi 10.1021/acs.inorgchem.5b00428
_journal_volume 54
_journal_year 2015
_chemical_formula_sum 'C18 H15 Cl N6 O'
_chemical_formula_weight 366.81
_space_group_crystal_system triclinic
_space_group_IT_number 2
_space_group_name_Hall '-P 1'
_space_group_name_H-M_alt 'P -1'
_symmetry_space_group_name_Hall '-P 1'
_symmetry_space_group_name_H-M 'P -1'
_atom_sites_solution_hydrogens riding
_audit_creation_method SHELXL-2014/7
_cell_angle_alpha 91.816(2)
_cell_angle_beta 91.053(2)
_cell_angle_gamma 106.868(3)
_cell_formula_units_Z 2
_cell_length_a 5.0852(2)
_cell_length_b 8.7458(2)
_cell_length_c 19.6004(5)
_cell_measurement_reflns_used 8882
_cell_measurement_temperature 100(2)
_cell_measurement_theta_max 74.4620
_cell_measurement_theta_min 4.4840
_cell_volume 833.44(5)
_computing_cell_refinement 'CrysAlisPRO (Agilent 2013)'
_computing_data_collection 'CrysAlisPRO (Agilent 2013)'
_computing_data_reduction 'CrysAlisPRO (Agilent 2013)'
_computing_molecular_graphics 'X-SEED (Barbour, 2001)'
_computing_publication_material 'enCIFer (CCDC 2008)'
_computing_structure_refinement 'SHELXL-97 (Sheldrick, 1997)'
_computing_structure_solution 'SHELXS-97 (Sheldrick, 1990)'
_diffrn_ambient_temperature 100(2)
_diffrn_detector_area_resol_mean 5.1725
_diffrn_measured_fraction_theta_full 0.999
_diffrn_measured_fraction_theta_max 0.977
_diffrn_measurement_device_type 'SuperNova, Dual, Cu at zero, Atlas'
_diffrn_measurement_method '\w scans'
_diffrn_radiation_type CuK\a
_diffrn_radiation_wavelength 1.5418
_diffrn_reflns_av_R_equivalents 0.0266
_diffrn_reflns_av_unetI/netI 0.0220
_diffrn_reflns_Laue_measured_fraction_full 0.999
_diffrn_reflns_Laue_measured_fraction_max 0.977
_diffrn_reflns_limit_h_max 6
_diffrn_reflns_limit_h_min -5
_diffrn_reflns_limit_k_max 10
_diffrn_reflns_limit_k_min -10
_diffrn_reflns_limit_l_max 23
_diffrn_reflns_limit_l_min -24
_diffrn_reflns_number 12289
_diffrn_reflns_point_group_measured_fraction_full 0.999
_diffrn_reflns_point_group_measured_fraction_max 0.977
_diffrn_reflns_theta_full 67.680
_diffrn_reflns_theta_max 74.608
_diffrn_reflns_theta_min 4.516
_diffrn_source 'SuperNova (Cu) X-ray Source'
_exptl_absorpt_coefficient_mu 2.210
_exptl_absorpt_correction_T_max 0.823
_exptl_absorpt_correction_T_min 0.744
_exptl_absorpt_correction_type analytical
_exptl_absorpt_process_details 'CrysAlis Pro 2013'
_exptl_crystal_colour Colourless
_exptl_crystal_density_diffrn 1.462
_exptl_crystal_description Block
_exptl_crystal_F_000 380
_exptl_crystal_size_max 0.19
_exptl_crystal_size_mid 0.13
_exptl_crystal_size_min 0.11
_refine_diff_density_max 1.467
_refine_diff_density_min -1.116
_refine_diff_density_rms 0.073
_refine_ls_extinction_method none
_refine_ls_goodness_of_fit_ref 1.067
_refine_ls_hydrogen_treatment constr
_refine_ls_matrix_type full
_refine_ls_number_parameters 235
_refine_ls_number_reflns 3336
_refine_ls_number_restraints 0
_refine_ls_restrained_S_all 1.067
_refine_ls_R_factor_all 0.0546
_refine_ls_R_factor_gt 0.0497
_refine_ls_shift/su_max 0.000
_refine_ls_shift/su_mean 0.000
_refine_ls_structure_factor_coef Fsqd
_refine_ls_weighting_details 'w=1/[\s^2^(Fo^2^)+(0.0314P)^2^+2.1058P] where P=(Fo^2^+2Fc^2^)/3'
_refine_ls_weighting_scheme calc
_refine_ls_wR_factor_gt 0.1249
_refine_ls_wR_factor_ref 0.1272
_reflns_Friedel_coverage 0.000
_reflns_number_gt 3094
_reflns_number_total 3336
_reflns_threshold_expression 'I > 2\s(I)'
_cod_data_source_file ic5b00428_si_001.cif
_cod_data_source_block exp_1290
_cod_depositor_comments 'Adding full bibliography for 4342833--4342842.cif.'
_cod_database_code 4342833
_shelx_shelxl_version_number 2014/7
_shelx_space_group_comment
;
The symmetry employed for this shelxl refinement is uniquely defined
by the following loop, which should always be used as a source of
symmetry information in preference to the above space-group names.
They are only intended as comments.
;
_shelx_estimated_absorpt_t_min 0.917
_shelx_estimated_absorpt_t_max 0.937

loop_
_space_group_symop_operation_xyz
'x, y, z'
'-x, -y, -z'

loop_
_atom_site_label
_atom_site_type_symbol
_atom_site_fract_x
_atom_site_fract_y
_atom_site_fract_z
_atom_site_U_iso_or_equiv
_atom_site_adp_type
_atom_site_occupancy
_atom_site_site_symmetry_order
_atom_site_calc_flag
_atom_site_refinement_flags_posn
_atom_site_refinement_flags_adp
N1 N -0.5805(4) -0.0219(2) 0.36710(11) 0.0195(4) Uani 1 1 d . .
C1 C -0.3360(5) 0.0860(3) 0.35944(12) 0.0183(5) Uani 1 1 d . .
H1 H -0.2719 0.1703 0.3929 0.022 Uiso 1 1 calc R U
N2 N -0.2499(4) -0.0409(2) 0.25606(11) 0.0183(4) Uani 1 1 d . .
C2 C -0.6589(5) -0.1385(3) 0.31846(13) 0.0197(5) Uani 1 1 d . .
H2 H -0.8327 -0.2163 0.3212 0.024 Uiso 1 1 calc R U
N3 N 0.1668(4) 0.3196(2) 0.34304(10) 0.0152(4) Uani 1 1 d . .
C3 C -0.4927(5) -0.1484(3) 0.26420(13) 0.0208(5) Uani 1 1 d . .
H3 H -0.5541 -0.2349 0.2316 0.025 Uiso 1 1 calc R U
N4 N 0.3667(4) 0.6776(2) 0.49508(10) 0.0185(4) Uani 1 1 d . .
C4 C -0.1727(5) 0.0785(3) 0.30378(12) 0.0157(5) Uani 1 1 d . .
N5 N 0.7364(4) 0.6618(2) 0.39245(10) 0.0168(4) Uani 1 1 d . .
C5 C 0.0926(5) 0.2038(3) 0.29403(12) 0.0151(5) Uani 1 1 d . .
N6 N 1.0250(5) 0.3061(3) 0.06740(11) 0.0217(5) Uani 1 1 d . .
H19 H 1.1415 0.3020 0.0352 0.026 Uiso 1 1 calc R U
C6 C 0.2481(5) 0.1982(3) 0.23665(12) 0.0158(5) Uani 1 1 d . .
H6 H 0.1872 0.1143 0.2029 0.019 Uiso 1 1 calc R U
C7 C 0.4947(5) 0.3183(3) 0.22986(12) 0.0153(5) Uani 1 1 d . .
C8 C 0.5746(5) 0.4379(3) 0.28118(12) 0.0158(5) Uani 1 1 d . .
H8 H 0.7423 0.5210 0.2784 0.019 Uiso 1 1 calc R U
C9 C 0.4051(5) 0.4342(3) 0.33675(12) 0.0149(5) Uani 1 1 d . .
C10 C 0.4833(5) 0.5584(3) 0.39291(12) 0.0150(5) Uani 1 1 d . .
C11 C 0.2994(5) 0.5672(3) 0.44391(12) 0.0165(5) Uani 1 1 d . .
H11 H 0.1212 0.4926 0.4422 0.020 Uiso 1 1 calc R U
C12 C 0.6207(5) 0.7794(3) 0.49462(12) 0.0188(5) Uani 1 1 d . .
H12 H 0.6775 0.8595 0.5301 0.023 Uiso 1 1 calc R U
C13 C 0.8036(5) 0.7716(3) 0.44371(12) 0.0178(5) Uani 1 1 d . .
H13 H 0.9815 0.8465 0.4454 0.021 Uiso 1 1 calc R U
C14 C 0.6740(5) 0.3160(3) 0.17080(12) 0.0162(5) Uani 1 1 d . .
C15 C 0.6524(5) 0.1739(3) 0.13349(12) 0.0186(5) Uani 1 1 d . .
H15 H 0.5151 0.0785 0.1439 0.022 Uiso 1 1 calc R U
C16 C 0.8302(6) 0.1723(3) 0.08171(12) 0.0215(5) Uani 1 1 d . .
H16 H 0.8147 0.0759 0.0560 0.026 Uiso 1 1 calc R U
C17 C 1.0490(5) 0.4464(3) 0.10033(13) 0.0232(5) Uani 1 1 d . .
H17 H 1.1866 0.5399 0.0880 0.028 Uiso 1 1 calc R U
C18 C 0.8729(5) 0.4545(3) 0.15210(13) 0.0204(5) Uani 1 1 d . .
H18 H 0.8868 0.5540 0.1750 0.025 Uiso 1 1 calc R U
Cl21 Cl 1.40352(12) 0.24534(7) -0.04050(3) 0.02292(17) Uani 1 1 d . .
O21 O -0.8684(6) -0.1542(3) 0.13664(15) 0.0602(8) Uani 1 1 d . .
H21A H -1.0108 -0.1790 0.1101 0.090 Uiso 1 1 d . U
H21B H -0.7470 -0.1781 0.1111 0.090 Uiso 1 1 d . U

loop_
_atom_site_aniso_label
_atom_site_aniso_U_11
_atom_site_aniso_U_22
_atom_site_aniso_U_33
_atom_site_aniso_U_23
_atom_site_aniso_U_13
_atom_site_aniso_U_12
N1 0.0127(10) 0.0197(10) 0.0237(11) 0.0052(8) 0.0020(8) 0.0003(8)
C1 0.0166(12) 0.0173(11) 0.0191(12) 0.0030(9) 0.0006(9) 0.0018(9)
N2 0.0161(10) 0.0164(10) 0.0205(10) 0.0022(8) 0.0010(8) 0.0015(8)
C2 0.0113(12) 0.0177(12) 0.0271(13) 0.0063(10) -0.0010(9) -0.0009(9)
N3 0.0118(10) 0.0158(10) 0.0168(10) 0.0024(7) 0.0019(7) 0.0021(8)
C3 0.0191(13) 0.0153(11) 0.0251(13) 0.0016(9) -0.0023(10) 0.0005(10)
N4 0.0174(11) 0.0191(10) 0.0181(10) 0.0010(8) 0.0030(8) 0.0038(8)
C4 0.0128(11) 0.0155(11) 0.0175(11) 0.0042(9) 0.0003(9) 0.0017(9)
N5 0.0141(10) 0.0157(10) 0.0189(10) 0.0013(8) 0.0020(8) 0.0016(8)
C5 0.0121(11) 0.0149(11) 0.0174(11) 0.0038(9) 0.0007(9) 0.0024(9)
N6 0.0210(11) 0.0277(11) 0.0171(10) 0.0015(8) 0.0071(8) 0.0078(9)
C6 0.0143(12) 0.0160(11) 0.0158(11) 0.0016(9) 0.0006(9) 0.0021(9)
C7 0.0135(11) 0.0159(11) 0.0165(11) 0.0045(9) 0.0029(9) 0.0037(9)
C8 0.0115(11) 0.0144(11) 0.0195(11) 0.0028(9) 0.0030(9) 0.0002(9)
C9 0.0121(11) 0.0143(11) 0.0178(11) 0.0026(9) 0.0008(9) 0.0030(9)
C10 0.0122(11) 0.0148(11) 0.0178(11) 0.0034(9) 0.0014(9) 0.0032(9)
C11 0.0131(11) 0.0162(11) 0.0184(11) 0.0025(9) 0.0016(9) 0.0012(9)
C12 0.0192(13) 0.0172(11) 0.0184(11) -0.0006(9) -0.0002(9) 0.0031(10)
C13 0.0134(12) 0.0162(11) 0.0216(12) 0.0011(9) 0.0008(9) 0.0005(9)
C14 0.0154(12) 0.0177(11) 0.0150(11) 0.0026(9) 0.0015(9) 0.0039(9)
C15 0.0196(13) 0.0175(12) 0.0166(11) 0.0016(9) 0.0004(9) 0.0018(10)
C16 0.0274(14) 0.0207(12) 0.0168(11) -0.0005(9) 0.0019(10) 0.0074(11)
C17 0.0208(13) 0.0218(13) 0.0232(13) 0.0027(10) 0.0061(10) -0.0005(10)
C18 0.0208(13) 0.0172(12) 0.0215(12) 0.0002(9) 0.0059(10) 0.0024(10)
Cl21 0.0184(3) 0.0227(3) 0.0249(3) -0.0009(2) 0.0073(2) 0.0016(2)
O21 0.0669(19) 0.0320(13) 0.0744(19) -0.0098(12) -0.0396(15) 0.0064(12)

loop_
_atom_type_symbol
_atom_type_description
_atom_type_scat_dispersion_real
_atom_type_scat_dispersion_imag
_atom_type_scat_source
C C 0.0181 0.0091 'International Tables Vol C Tables 4.2.6.8 and 6.1.1.4'
H H 0.0000 0.0000 'International Tables Vol C Tables 4.2.6.8 and 6.1.1.4'
N N 0.0311 0.0180 'International Tables Vol C Tables 4.2.6.8 and 6.1.1.4'
O O 0.0492 0.0322 'International Tables Vol C Tables 4.2.6.8 and 6.1.1.4'
Cl Cl 0.3639 0.7018 'International Tables Vol C Tables 4.2.6.8 and 6.1.1.4'

loop_
_geom_angle_atom_site_label_1
_geom_angle_atom_site_label_2
_geom_angle_atom_site_label_3
_geom_angle
C1 N1 C2 116.2(2)
N1 C1 C4 122.0(2)
N1 C1 H1 119.0
C4 C1 H1 119.0
C3 N2 C4 116.3(2)
N1 C2 C3 121.7(2)
N1 C2 H2 119.2
C3 C2 H2 119.2
C5 N3 C9 117.9(2)
N2 C3 C2 122.4(2)
N2 C3 H3 118.8
C2 C3 H3 118.8
C11 N4 C12 116.2(2)
N2 C4 C1 121.4(2)
N2 C4 C5 117.2(2)
C1 C4 C5 121.5(2)
C13 N5 C10 116.5(2)
N3 C5 C6 123.4(2)
N3 C5 C4 115.8(2)
C6 C5 C4 120.8(2)
C16 N6 C17 122.3(2)
C16 N6 H19 118.9
C17 N6 H19 118.9
C7 C6 C5 118.6(2)
C7 C6 H6 120.7
C5 C6 H6 120.7
C8 C7 C6 118.2(2)
C8 C7 C14 120.6(2)
C6 C7 C14 121.1(2)
C7 C8 C9 119.2(2)
C7 C8 H8 120.4
C9 C8 H8 120.4
N3 C9 C8 122.7(2)
N3 C9 C10 116.3(2)
C8 C9 C10 121.0(2)
N5 C10 C11 121.5(2)
N5 C10 C9 117.4(2)
C11 C10 C9 121.1(2)
N4 C11 C10 122.0(2)
N4 C11 H11 119.0
C10 C11 H11 119.0
N4 C12 C13 122.0(2)
N4 C12 H12 119.0
C13 C12 H12 119.0
N5 C13 C12 121.9(2)
N5 C13 H13 119.0
C12 C13 H13 119.0
C15 C14 C18 118.1(2)
C15 C14 C7 120.7(2)
C18 C14 C7 121.2(2)
C16 C15 C14 119.9(2)
C16 C15 H15 120.1
C14 C15 H15 120.1
N6 C16 C15 120.1(2)
N6 C16 H16 120.0
C15 C16 H16 120.0
N6 C17 C18 119.7(2)
N6 C17 H17 120.1
C18 C17 H17 120.1
C17 C18 C14 119.9(2)
C17 C18 H18 120.1
C14 C18 H18 120.1
H21A O21 H21B 102.0

loop_
_geom_bond_atom_site_label_1
_geom_bond_atom_site_label_2
_geom_bond_distance
N1 C1 1.339(3)
N1 C2 1.340(3)
C1 C4 1.395(3)
C1 H1 0.9500
N2 C3 1.333(3)
N2 C4 1.344(3)
C2 C3 1.387(4)
C2 H2 0.9500
N3 C5 1.339(3)
N3 C9 1.340(3)
C3 H3 0.9500
N4 C11 1.337(3)
N4 C12 1.340(3)
C4 C5 1.491(3)
N5 C13 1.336(3)
N5 C10 1.342(3)
C5 C6 1.394(3)
N6 C16 1.338(3)
N6 C17 1.340(3)
N6 H19 0.8800
C6 C7 1.394(3)
C6 H6 0.9500
C7 C8 1.394(3)
C7 C14 1.490(3)
C8 C9 1.397(3)
C8 H8 0.9500
C9 C10 1.486(3)
C10 C11 1.397(3)
C11 H11 0.9500
C12 C13 1.390(3)
C12 H12 0.9500
C13 H13 0.9500
C14 C15 1.397(3)
C14 C18 1.399(3)
C15 C16 1.374(3)
C15 H15 0.9500
C16 H16 0.9500
C17 C18 1.379(3)
C17 H17 0.9500
C18 H18 0.9500
O21 H21A 0.8543
O21 H21B 0.8692

loop_
_geom_hbond_atom_site_label_D
_geom_hbond_atom_site_label_H
_geom_hbond_atom_site_label_A
_geom_hbond_distance_DH
_geom_hbond_distance_HA
_geom_hbond_distance_DA
_geom_hbond_angle_DHA
_geom_hbond_site_symmetry_A
C1 H1 N4 0.95 2.65 3.501(3) 148.7 2_566
C2 H2 N5 0.95 2.60 3.437(3) 147.9 1_345
N6 H19 Cl21 0.88 2.15 3.022(2) 169.5 .
C6 H6 O21 0.95 2.59 3.494(3) 160.0 1_655
C12 H12 N1 0.95 2.56 3.434(3) 152.2 2_566
C15 H15 O21 0.95 2.37 3.295(4) 163.3 1_655
C16 H16 Cl21 0.95 2.71 3.558(3) 149.1 2_755
C17 H17 Cl21 0.95 2.58 3.516(3) 168.7 2_865
C18 H18 O21 0.95 2.63 3.316(4) 129.1 1_765
O21 H21A Cl21 0.85 2.32 3.170(3) 178.6 2
O21 H21B Cl21 0.87 2.44 3.307(3) 179.4 2_655

loop_
_geom_torsion_atom_site_label_1
_geom_torsion_atom_site_label_2
_geom_torsion_atom_site_label_3
_geom_torsion_atom_site_label_4
_geom_torsion
C2 N1 C1 C4 0.5(4)
C1 N1 C2 C3 1.4(4)
C4 N2 C3 C2 0.3(4)
N1 C2 C3 N2 -1.9(4)
C3 N2 C4 C1 1.6(3)
C3 N2 C4 C5 -177.4(2)
N1 C1 C4 N2 -2.0(4)
N1 C1 C4 C5 176.9(2)
C9 N3 C5 C6 -1.0(3)
C9 N3 C5 C4 179.4(2)
N2 C4 C5 N3 -178.8(2)
C1 C4 C5 N3 2.3(3)
N2 C4 C5 C6 1.7(3)
C1 C4 C5 C6 -177.3(2)
N3 C5 C6 C7 0.4(4)
C4 C5 C6 C7 180.0(2)
C5 C6 C7 C8 0.4(3)
C5 C6 C7 C14 178.1(2)
C6 C7 C8 C9 -0.6(3)
C14 C7 C8 C9 -178.3(2)
C5 N3 C9 C8 0.8(3)
C5 N3 C9 C10 -178.7(2)
C7 C8 C9 N3 0.0(4)
C7 C8 C9 C10 179.5(2)
C13 N5 C10 C11 0.9(3)
C13 N5 C10 C9 -179.4(2)
N3 C9 C10 N5 171.4(2)
C8 C9 C10 N5 -8.1(3)
N3 C9 C10 C11 -8.9(3)
C8 C9 C10 C11 171.6(2)
C12 N4 C11 C10 0.1(3)
N5 C10 C11 N4 -0.7(4)
C9 C10 C11 N4 179.6(2)
C11 N4 C12 C13 0.3(4)
C10 N5 C13 C12 -0.5(3)
N4 C12 C13 N5 -0.1(4)
C8 C7 C14 C15 156.6(2)
C6 C7 C14 C15 -21.0(3)
C8 C7 C14 C18 -21.8(4)
C6 C7 C14 C18 160.6(2)
C18 C14 C15 C16 2.2(4)
C7 C14 C15 C16 -176.2(2)
C17 N6 C16 C15 -2.6(4)
C14 C15 C16 N6 0.6(4)
C16 N6 C17 C18 1.7(4)
N6 C17 C18 C14 1.2(4)
C15 C14 C18 C17 -3.1(4)
C7 C14 C18 C17 175.4(2)
